data_1101161
loop_
_publ_author_name
'Franken, Andreas'
'McGrath, Thomas D.'
'Stone, F. Gordon A.'

_publ_section_title
;
 Ten-Vertex Iron--Monocarborane Complexes: Synthesis and Reactivity of
 the Anion [4,9-{Fe(CO)~4~}-9,9,9-(CO)~3~-arachno-9,6-FeCB~8~H~11~]^-^
;
_journal_coden_ASTM INOCAJ
_journal_issue 6
_journal_name_full 'Inorganic Chemistry'
_journal_page_first 2669
_journal_page_last 2677
_journal_paper_doi 10.1021/ic051946i
_journal_volume 45
_journal_year 2006
_chemical_formula_sum 'C31 H38 Ag B8 Fe2 O7 P'
_chemical_formula_weight 859.63
_space_group_IT_number 2
_symmetry_cell_setting triclinic
_symmetry_space_group_name_Hall '-P 1'
_symmetry_space_group_name_H-M 'P -1'
_cell_angle_alpha 97.590(4)
_cell_angle_beta 112.387(4)
_cell_angle_gamma 104.934(4)
_cell_formula_units_Z 2
_cell_length_a 11.5823(17)
_cell_length_b 12.8429(19)
_cell_length_c 14.420(2)
_cell_measurement_temperature 110(2)
_cell_volume 1851.6(5)
_diffrn_ambient_temperature 110(2)
_exptl_crystal_density_diffrn 1.542
_cod_duplicate_entry 4300717
_cod_depositor_comments
;
The following automatic conversions were performed:
'_symmetry_cell_setting' value 'Triclinic' changed to 'triclinic'
according to '/home/saulius/struct/CIF-dictionaries/cif_core.dic'
dictionary named 'cif_core.dic' version 2.4.1 from 2010-06-29.

Automatic conversion script
Id: cif_fix_enum 1527 2010-12-29 10:47:43Z saulius 
;
_cod_database_code 1101161

loop_
_symmetry_equiv_pos_as_xyz
'x, y, z'
'-x, -y, -z'

loop_
_atom_site_label
_atom_site_type_symbol
_atom_site_fract_x
_atom_site_fract_y
_atom_site_fract_z
_atom_site_U_iso_or_equiv
_atom_site_adp_type
_atom_site_occupancy
_atom_site_symmetry_multiplicity
_atom_site_calc_flag
_atom_site_refinement_flags
_atom_site_disorder_assembly
_atom_site_disorder_group
Fe1 Fe 0.05223(2) 0.55665(2) 0.341948(19) 0.01560(6) Uani 1 1 d . . .
Fe2 Fe 0.28381(2) 0.58488(2) 0.321191(19) 0.01562(6) Uani 1 1 d . . .
B1 B 0.07551(19) 0.75138(16) 0.20512(16) 0.0158(4) Uani 1 1 d . . .
H1 H 0.150(2) 0.8199(17) 0.2046(16) 0.019 Uiso 1 1 d . . .
B2 B -0.0850(2) 0.71044(17) 0.10723(17) 0.0192(4) Uani 1 1 d . . .
H2 H -0.119(2) 0.7507(17) 0.0451(17) 0.023 Uiso 1 1 d . . .
B3 B 0.00158(19) 0.61756(16) 0.11012(15) 0.0156(4) Uani 1 1 d . . .
H3 H 0.030(2) 0.6000(17) 0.0488(16) 0.019 Uiso 1 1 d . . .
B4 B 0.10125(18) 0.62898(15) 0.24230(15) 0.0143(3) Uani 1 1 d . . .
B5 B -0.0548(2) 0.77608(17) 0.23531(17) 0.0197(4) Uani 1 1 d . . .
H5 H -0.056(2) 0.8590(18) 0.2531(16) 0.024 Uiso 1 1 d . . .
H1M H -0.033(2) 0.7377(17) 0.3143(17) 0.024 Uiso 1 1 d . . .
C6 C -0.20004(18) 0.67144(16) 0.14914(16) 0.0217(4) Uani 1 1 d . . .
H62 H -0.216(2) 0.6415(19) 0.1985(18) 0.026 Uiso 1 1 d . . .
H61 H -0.268(2) 0.6915(18) 0.1137(18) 0.026 Uiso 1 1 d . . .
B7 B -0.1711(2) 0.56495(17) 0.08478(17) 0.0198(4) Uani 1 1 d . . .
H7 H -0.245(2) 0.5164(17) 0.0086(17) 0.024 Uiso 1 1 d . . .
B8 B -0.04410(19) 0.51004(16) 0.16903(16) 0.0165(4) Uani 1 1 d . . .
H8 H -0.053(2) 0.4275(17) 0.1291(16) 0.020 Uiso 1 1 d . . .
H2M H -0.160(2) 0.5062(17) 0.1481(16) 0.020 Uiso 1 1 d . . .
B10 B 0.0782(2) 0.73005(16) 0.32544(16) 0.0167(4) Uani 1 1 d . . .
H10 H 0.147(2) 0.7937(17) 0.3923(16) 0.020 Uiso 1 1 d . . .
C11 C 0.02677(19) 0.41052(16) 0.33471(15) 0.0228(4) Uani 1 1 d . . .
O11 O 0.00515(16) 0.31739(12) 0.32775(13) 0.0360(4) Uani 1 1 d . . .
C12 C -0.10016(19) 0.54979(15) 0.34658(15) 0.0207(4) Uani 1 1 d . . .
O12 O -0.19763(14) 0.54671(12) 0.35117(12) 0.0305(3) Uani 1 1 d . . .
C13 C 0.14946(19) 0.62097(16) 0.47837(15) 0.0225(4) Uani 1 1 d . . .
O13 O 0.20852(17) 0.66556(13) 0.56445(11) 0.0355(4) Uani 1 1 d . . .
C21 C 0.33153(19) 0.52681(17) 0.43246(16) 0.0253(4) Uani 1 1 d . . .
O21 O 0.36457(16) 0.49071(14) 0.50214(13) 0.0379(4) Uani 1 1 d . . .
C22 C 0.35282(18) 0.72968(16) 0.39401(14) 0.0207(4) Uani 1 1 d . . .
O22 O 0.40415(14) 0.82063(12) 0.44031(11) 0.0281(3) Uani 1 1 d . . .
C23 C 0.20166(18) 0.45256(15) 0.22375(15) 0.0207(4) Uani 1 1 d . . .
O23 O 0.16027(14) 0.36827(11) 0.16518(12) 0.0295(3) Uani 1 1 d . . .
C24 C 0.42755(19) 0.59979(16) 0.29670(16) 0.0233(4) Uani 1 1 d . . .
O24 O 0.52029(15) 0.60414(13) 0.28437(13) 0.0343(4) Uani 1 1 d . . .
Ag1 Ag 0.256803(13) 0.677333(11) 0.161757(11) 0.01885(4) Uani 1 1 d . . .
P1 P 0.36331(4) 0.80541(4) 0.08888(4) 0.01506(9) Uani 1 1 d . . .
C111 C 0.51969(17) 0.90482(14) 0.18778(14) 0.0171(3) Uani 1 1 d . . .
C112 C 0.63450(18) 0.93632(15) 0.17278(15) 0.0209(4) Uani 1 1 d . . .
H112 H 0.6337 0.9041 0.1092 0.025 Uiso 1 1 calc R . .
C113 C 0.75038(19) 1.01504(16) 0.25093(16) 0.0265(4) Uani 1 1 d . . .
H113 H 0.8284 1.0362 0.2404 0.032 Uiso 1 1 calc R . .
C114 C 0.7528(2) 1.06255(17) 0.34353(16) 0.0287(4) Uani 1 1 d . . .
H114 H 0.8320 1.1163 0.3964 0.034 Uiso 1 1 calc R . .
C115 C 0.6387(2) 1.03137(18) 0.35908(16) 0.0314(5) Uani 1 1 d . . .
H115 H 0.6400 1.0641 0.4227 0.038 Uiso 1 1 calc R . .
C116 C 0.5231(2) 0.95271(17) 0.28208(16) 0.0259(4) Uani 1 1 d . . .
H116 H 0.4457 0.9312 0.2934 0.031 Uiso 1 1 calc R . .
C121 C 0.26332(17) 0.88952(14) 0.03372(14) 0.0161(3) Uani 1 1 d . . .
C122 C 0.31352(18) 1.00531(15) 0.05876(15) 0.0205(4) Uani 1 1 d . . .
H122 H 0.4033 1.0439 0.1070 0.025 Uiso 1 1 calc R . .
C123 C 0.23176(19) 1.06470(15) 0.01286(16) 0.0234(4) Uani 1 1 d . . .
H123 H 0.2658 1.1439 0.0306 0.028 Uiso 1 1 calc R . .
C124 C 0.10121(19) 1.00900(15) -0.05841(15) 0.0219(4) Uani 1 1 d . . .
H124 H 0.0463 1.0499 -0.0902 0.026 Uiso 1 1 calc R . .
C125 C 0.05071(19) 0.89341(16) -0.08333(16) 0.0241(4) Uani 1 1 d . . .
H125 H -0.0386 0.8550 -0.1326 0.029 Uiso 1 1 calc R . .
C126 C 0.13078(18) 0.83407(15) -0.03612(15) 0.0219(4) Uani 1 1 d . . .
H126 H 0.0951 0.7551 -0.0514 0.026 Uiso 1 1 calc R . .
C131 C 0.40039(16) 0.74802(14) -0.01442(13) 0.0155(3) Uani 1 1 d . . .
C132 C 0.36737(18) 0.78016(15) -0.10702(14) 0.0206(4) Uani 1 1 d . . .
H132 H 0.3259 0.8353 -0.1172 0.025 Uiso 1 1 calc R . .
C133 C 0.3950(2) 0.73182(17) -0.18475(15) 0.0248(4) Uani 1 1 d . . .
H133 H 0.3720 0.7539 -0.2479 0.030 Uiso 1 1 calc R . .
C134 C 0.45580(19) 0.65165(16) -0.17052(16) 0.0253(4) Uani 1 1 d . . .
H134 H 0.4745 0.6188 -0.2238 0.030 Uiso 1 1 calc R . .
C135 C 0.48933(19) 0.61942(16) -0.07852(16) 0.0240(4) Uani 1 1 d . . .
H135 H 0.5318 0.5649 -0.0684 0.029 Uiso 1 1 calc R . .
C136 C 0.46090(17) 0.66681(15) -0.00097(15) 0.0193(3) Uani 1 1 d . . .
H136 H 0.4829 0.6437 0.0616 0.023 Uiso 1 1 calc R . .
C100 C 0.6348(3) 0.7967(3) 0.6829(2) 0.0646(9) Uani 1 1 d . . .
H10A H 0.6099 0.8256 0.7362 0.097 Uiso 1 1 calc R A 1
H10B H 0.6839 0.7463 0.7069 0.097 Uiso 1 1 calc R A 1
H10C H 0.5545 0.7559 0.6187 0.097 Uiso 1 1 calc R A 1
C101 C 0.7223(3) 0.8942(3) 0.6623(2) 0.0619(9) Uani 0.576(6) 1 d PD B 1
H10D H 0.8061 0.9362 0.7247 0.074 Uiso 0.576(6) 1 calc PR B 1
H10E H 0.6752 0.9457 0.6353 0.074 Uiso 0.576(6) 1 calc PR B 1
C102 C 0.7461(4) 0.8224(4) 0.5745(4) 0.0431(13) Uani 0.576(6) 1 d PD B 1
H10F H 0.7759 0.7614 0.5994 0.052 Uiso 0.576(6) 1 calc PR B 1
H10G H 0.6621 0.7887 0.5105 0.052 Uiso 0.576(6) 1 calc PR B 1
C103 C 0.8505(4) 0.8982(3) 0.5513(3) 0.0363(11) Uani 0.576(6) 1 d PD B 1
H10H H 0.9382 0.9229 0.6118 0.044 Uiso 0.576(6) 1 calc PR B 1
H10I H 0.8274 0.9650 0.5359 0.044 Uiso 0.576(6) 1 calc PR B 1
C104 C 0.8547(3) 0.8318(3) 0.4575(2) 0.0603(8) Uani 0.576(6) 1 d PD B 1
H10J H 0.9211 0.8788 0.4404 0.091 Uiso 0.576(6) 1 calc PR B 1
H10K H 0.7674 0.8076 0.3981 0.091 Uiso 0.576(6) 1 calc PR B 1
H10L H 0.8784 0.7663 0.4738 0.091 Uiso 0.576(6) 1 calc PR B 1
C201 C 0.7223(3) 0.8942(3) 0.6623(2) 0.0619(9) Uani 0.424(6) 1 d PD B 2
H20A H 0.6603 0.9285 0.6202 0.074 Uiso 0.424(6) 1 calc PR B 2
H20B H 0.7764 0.9490 0.7308 0.074 Uiso 0.424(6) 1 calc PR B 2
C202 C 0.8154(6) 0.8938(5) 0.6144(5) 0.0429(17) Uani 0.424(6) 1 d PD B 2
H20C H 0.8855 0.8666 0.6569 0.051 Uiso 0.424(6) 1 calc PR B 2
H20D H 0.8586 0.9711 0.6144 0.051 Uiso 0.424(6) 1 calc PR B 2
C203 C 0.7474(5) 0.8217(4) 0.5051(4) 0.0328(14) Uani 0.424(6) 1 d PD B 2
H20E H 0.6747 0.8462 0.4624 0.039 Uiso 0.424(6) 1 calc PR B 2
H20F H 0.7089 0.7432 0.5045 0.039 Uiso 0.424(6) 1 calc PR B 2
C204 C 0.8547(3) 0.8318(3) 0.4575(2) 0.0603(8) Uani 0.424(6) 1 d PD B 2
H20G H 0.8112 0.7849 0.3861 0.091 Uiso 0.424(6) 1 calc PR B 2
H20H H 0.9261 0.8070 0.4998 0.091 Uiso 0.424(6) 1 calc PR B 2
H20I H 0.8919 0.9096 0.4578 0.091 Uiso 0.424(6) 1 calc PR B 2

loop_
_atom_site_aniso_label
_atom_site_aniso_U_11
_atom_site_aniso_U_22
_atom_site_aniso_U_33
_atom_site_aniso_U_23
_atom_site_aniso_U_13
_atom_site_aniso_U_12
Fe1 0.01726(12) 0.01556(11) 0.01525(12) 0.00554(9) 0.00818(10) 0.00498(9)
Fe2 0.01524(12) 0.01668(12) 0.01544(12) 0.00577(9) 0.00591(10) 0.00647(9)
B1 0.0163(9) 0.0135(8) 0.0183(9) 0.0041(7) 0.0078(8) 0.0054(7)
B2 0.0190(9) 0.0186(9) 0.0212(10) 0.0070(8) 0.0077(8) 0.0089(7)
B3 0.0165(9) 0.0147(8) 0.0150(9) 0.0038(7) 0.0065(8) 0.0051(7)
B4 0.0136(8) 0.0137(8) 0.0157(9) 0.0037(7) 0.0064(7) 0.0048(6)
B5 0.0212(10) 0.0173(9) 0.0226(10) 0.0049(8) 0.0100(9) 0.0091(7)
C6 0.0163(8) 0.0255(9) 0.0252(10) 0.0072(8) 0.0086(8) 0.0104(7)
B7 0.0167(9) 0.0196(9) 0.0207(10) 0.0056(8) 0.0058(8) 0.0058(7)
B8 0.0145(9) 0.0148(8) 0.0174(9) 0.0031(7) 0.0057(8) 0.0031(7)
B10 0.0192(9) 0.0149(8) 0.0175(9) 0.0034(7) 0.0092(8) 0.0066(7)
C11 0.0248(9) 0.0245(9) 0.0243(9) 0.0107(8) 0.0134(8) 0.0099(7)
O11 0.0445(9) 0.0225(7) 0.0498(10) 0.0171(7) 0.0258(8) 0.0128(7)
C12 0.0245(9) 0.0177(8) 0.0205(9) 0.0066(7) 0.0111(8) 0.0052(7)
O12 0.0275(7) 0.0315(8) 0.0403(9) 0.0128(7) 0.0219(7) 0.0092(6)
C13 0.0268(10) 0.0217(9) 0.0216(9) 0.0089(7) 0.0125(8) 0.0073(7)
O13 0.0450(9) 0.0364(8) 0.0175(7) 0.0048(6) 0.0087(7) 0.0099(7)
C21 0.0222(9) 0.0294(10) 0.0262(10) 0.0115(8) 0.0097(8) 0.0108(8)
O21 0.0366(9) 0.0536(10) 0.0353(9) 0.0297(8) 0.0158(8) 0.0245(8)
C22 0.0161(8) 0.0276(9) 0.0178(9) 0.0065(7) 0.0065(7) 0.0074(7)
O22 0.0221(7) 0.0269(7) 0.0263(7) -0.0023(6) 0.0077(6) 0.0029(6)
C23 0.0190(8) 0.0222(9) 0.0234(9) 0.0095(7) 0.0088(8) 0.0099(7)
O23 0.0286(7) 0.0219(7) 0.0328(8) 0.0017(6) 0.0090(7) 0.0099(6)
C24 0.0211(9) 0.0227(9) 0.0256(10) 0.0061(7) 0.0086(8) 0.0089(7)
O24 0.0265(8) 0.0412(9) 0.0435(9) 0.0120(7) 0.0202(7) 0.0160(7)
Ag1 0.01925(7) 0.02049(7) 0.02190(7) 0.01065(5) 0.01207(6) 0.00722(5)
P1 0.0152(2) 0.01500(19) 0.0175(2) 0.00629(16) 0.00865(18) 0.00560(15)
C111 0.0181(8) 0.0167(8) 0.0182(8) 0.0064(6) 0.0081(7) 0.0072(6)
C112 0.0196(9) 0.0231(9) 0.0201(9) 0.0053(7) 0.0092(8) 0.0066(7)
C113 0.0190(9) 0.0256(9) 0.0284(10) 0.0049(8) 0.0068(8) 0.0034(7)
C114 0.0248(10) 0.0265(10) 0.0244(10) 0.0008(8) 0.0020(8) 0.0082(8)
C115 0.0351(12) 0.0334(11) 0.0219(10) -0.0013(8) 0.0107(9) 0.0121(9)
C116 0.0275(10) 0.0298(10) 0.0237(10) 0.0047(8) 0.0150(9) 0.0098(8)
C121 0.0166(8) 0.0159(7) 0.0200(8) 0.0070(6) 0.0103(7) 0.0072(6)
C122 0.0196(9) 0.0176(8) 0.0240(9) 0.0057(7) 0.0099(8) 0.0046(7)
C123 0.0277(10) 0.0154(8) 0.0312(10) 0.0083(7) 0.0155(9) 0.0084(7)
C124 0.0242(9) 0.0208(9) 0.0282(10) 0.0116(7) 0.0139(8) 0.0126(7)
C125 0.0194(9) 0.0218(9) 0.0284(10) 0.0072(8) 0.0065(8) 0.0084(7)
C126 0.0211(9) 0.0145(8) 0.0278(10) 0.0053(7) 0.0083(8) 0.0058(7)
C131 0.0134(7) 0.0147(7) 0.0177(8) 0.0047(6) 0.0066(7) 0.0038(6)
C132 0.0214(9) 0.0202(8) 0.0193(9) 0.0049(7) 0.0076(8) 0.0075(7)
C133 0.0263(10) 0.0284(10) 0.0163(9) 0.0037(7) 0.0078(8) 0.0070(8)
C134 0.0226(9) 0.0258(9) 0.0234(10) -0.0024(7) 0.0107(8) 0.0052(7)
C135 0.0216(9) 0.0200(9) 0.0305(10) 0.0032(8) 0.0114(8) 0.0087(7)
C136 0.0167(8) 0.0191(8) 0.0227(9) 0.0073(7) 0.0081(7) 0.0066(6)
C100 0.064(2) 0.080(2) 0.0431(17) 0.0215(16) 0.0136(16) 0.0257(18)
C101 0.0480(17) 0.100(3) 0.0435(16) 0.0214(17) 0.0204(14) 0.0313(17)
C102 0.033(2) 0.043(3) 0.056(3) 0.013(2) 0.020(2) 0.014(2)
C103 0.033(2) 0.039(2) 0.033(2) 0.0095(17) 0.0124(18) 0.0104(17)
C104 0.073(2) 0.068(2) 0.0573(19) 0.0122(16) 0.0387(18) 0.0370(17)
C201 0.0480(17) 0.100(3) 0.0435(16) 0.0214(17) 0.0204(14) 0.0313(17)
C202 0.037(3) 0.032(3) 0.042(4) 0.000(2) 0.012(3) -0.004(2)
C203 0.029(3) 0.033(3) 0.038(3) 0.011(2) 0.015(2) 0.011(2)
C204 0.073(2) 0.068(2) 0.0573(19) 0.0122(16) 0.0387(18) 0.0370(17)

loop_
_geom_bond_atom_site_label_1
_geom_bond_atom_site_label_2
_geom_bond_distance
_geom_bond_site_symmetry_2
_geom_bond_publ_flag
Fe1 C12 1.772(2) . ?
Fe1 C13 1.796(2) . ?
Fe1 C11 1.8054(19) . ?
Fe1 B4 1.9881(19) . ?
Fe1 B10 2.226(2) . ?
Fe1 B8 2.228(2) . ?
Fe1 Fe2 2.7485(5) . ?
Fe2 C24 1.799(2) . ?
Fe2 C22 1.811(2) . ?
Fe2 C23 1.813(2) . ?
Fe2 C21 1.814(2) . ?
Fe2 B4 2.245(2) . ?
Fe2 Ag1 2.6755(4) . ?
B1 H1 1.07(2) . ?
B1 B2 1.740(3) . ?
B1 B10 1.782(3) . ?
B1 B4 1.786(3) . ?
B1 B5 1.810(3) . ?
B1 B3 1.814(3) . ?
B1 Ag1 2.753(2) . ?
B2 C6 1.655(3) . ?
B2 B3 1.740(3) . ?
B2 B5 1.786(3) . ?
B2 B7 1.796(3) . ?
B3 H3 1.07(2) . ?
B3 B4 1.775(3) . ?
B3 B8 1.784(3) . ?
B3 B7 1.809(3) . ?
B3 Ag1 2.624(2) . ?
B4 B8 1.782(3) . ?
B4 B10 1.790(3) . ?
B4 Ag1 2.4876(19) . ?
B5 C6 1.727(3) . ?
B5 B10 1.886(3) . ?
C6 B7 1.727(3) . ?
B7 B8 1.881(3) . ?
C11 O11 1.139(2) . ?
C12 O12 1.147(2) . ?
C13 O13 1.140(2) . ?
C21 O21 1.137(2) . ?
C22 O22 1.139(2) . ?
C23 O23 1.139(2) . ?
C24 O24 1.143(2) . ?
C24 Ag1 2.699(2) . ?
Ag1 H3 2.35(2) . ?
Ag1 P1 2.3938(5) . ?
Ag1 H1 2.59(2) . ?
P1 C111 1.8178(18) . ?
P1 C131 1.8185(18) . ?
P1 C121 1.8195(18) . ?
C111 C112 1.394(2) . ?
C111 C116 1.398(3) . ?
C112 C113 1.393(3) . ?
C113 C114 1.380(3) . ?
C114 C115 1.390(3) . ?
C115 C116 1.385(3) . ?
C121 C122 1.390(2) . ?
C121 C126 1.396(2) . ?
C122 C123 1.395(3) . ?
C123 C124 1.385(3) . ?
C124 C125 1.388(3) . ?
C125 C126 1.387(3) . ?
C131 C132 1.392(2) . ?
C131 C136 1.394(2) . ?
C132 C133 1.391(3) . ?
C133 C134 1.385(3) . ?
C134 C135 1.385(3) . ?
C135 C136 1.391(3) . ?
C100 C101 1.535(5) . ?
C101 C102 1.618(6) . ?
C102 C103 1.520(6) . ?
C103 C104 1.525(5) . ?
C202 C203 1.501(8) . ?
